data_5910098
loop_
_publ_author_name
'Wyckoff, R. W. G.'

_publ_section_title
;
Pages 236 & 241 from the second edition of Structure of Crystals by Wyckoff
R W G.published by The Chemical Catalog Company, INC, New York in 1931.
;
_journal_name_full 'The second edition of Structure of Crystals'
_journal_page_first 236
_journal_page_last 241
_journal_year 1931
_chemical_formula_structural CeC2
_chemical_formula_sum 'C2 Ce'
_chemical_name_systematic 'Cerium carbide'
_space_group_IT_number 139
_symmetry_cell_setting tetragonal
_symmetry_Int_Tables_number 139
_symmetry_space_group_name_Hall '-I 4 2'
_symmetry_space_group_name_H-M 'I 4/m m m'
_audit_creation_date 2005-30-10
_audit_creation_method
;
Pages 236 & 241 from the second edition of Structure of Crystals by Wyckoff
R W G.published by The Chemical Catalog Company, INC, New York in 1931.
;
_audit_update_record 'created by Girish Upreti, Portland State University'
_cell_angle_alpha 90
_cell_angle_beta 90
_cell_angle_gamma 90
_cell_length_a 3.87
_cell_length_b 3.87
_cell_length_c 6.48
_cell_volume 97.050
_cod_original_sg_symbol_H-M 'I4/m m m'
_cod_original_formula_sum 'Ce C2'
_cod_database_code 5910098

loop_
_symmetry_equiv_pos_as_xyz
x,y,z
-y,x,z
y,-x,z
x,-y,-z
-x,y,-z
-x,-y,z
y,x,-z
-y,-x,-z
-x,-y,-z
y,-x,-z
-y,x,-z
-x,y,z
x,-y,z
x,y,-z
-y,-x,z
y,x,z
x+1/2,y+1/2,z+1/2
-y+1/2,x+1/2,z+1/2
y+1/2,-x+1/2,z+1/2
x+1/2,-y+1/2,-z+1/2
-x+1/2,y+1/2,-z+1/2
-x+1/2,-y+1/2,z+1/2
y+1/2,x+1/2,-z+1/2
-y+1/2,-x+1/2,-z+1/2
-x+1/2,-y+1/2,-z+1/2
y+1/2,-x+1/2,-z+1/2
-y+1/2,x+1/2,-z+1/2
-x+1/2,y+1/2,z+1/2
x+1/2,-y+1/2,z+1/2
x+1/2,y+1/2,-z+1/2
-y+1/2,-x+1/2,z+1/2
y+1/2,x+1/2,z+1/2

loop_
_atom_site_fract_x
_atom_site_fract_y
_atom_site_fract_z
_atom_site_label
0.00000 0.00000 0.00000 Ce1
0.50000 0.50000 0.50000 Ce2
0.00000 0.00000 0.38000 C1
0.00000 0.00000 -0.38000 C2
